data_4023786
loop_
_publ_author_name
'Ronald Grigg'
'Visuvanathar Sridharan'
'Mufakhrul Shah'
'Simon Mutton'
'Colin Kilner'
'David MacPherson'
'Peter Milner'

_publ_contact_author_address
;
Department of Chemistry  
University of Leeds  
Leeds
LS2 9JT
UK
;
_publ_contact_author_email R.Grigg@chemistry.leeds.ac.uk
_publ_contact_author_name 'Professor R.E.Grigg'
_publ_contact_author_phone '+44 (0)113 34 36501'
_publ_section_title
;
 Regioselective Synthesis of N-Aminoisoindolones and Mono-N-
 and Di-N,N'-substituted Phthalazones Utilizing Hydrazine Nucleophiles
 in a Palladium-Catalyzed Three-Component Cascade Process
;
_journal_name_full 'Journal of Organic Chemistry'
_journal_page_first 8352
_journal_page_last 8356
_journal_paper_doi 10.1021/jo800822p
_journal_volume 73
_journal_year 2008
_chemical_formula_moiety 'C19 H18 N2 O4'
_chemical_formula_sum 'C19 H18 N2 O4'
_chemical_formula_weight 338.35
_chemical_name_systematic
; 
 ? 
;
_space_group_IT_number 61
_symmetry_cell_setting orthorhombic
_symmetry_space_group_name_Hall '-P 2ac 2ab'
_symmetry_space_group_name_H-M 'P b c a'
_atom_sites_solution_hydrogens geom
_atom_sites_solution_primary direct
_atom_sites_solution_secondary difmap
_audit_creation_method SHELXL-97
_cell_angle_alpha 90.00
_cell_angle_beta 90.00
_cell_angle_gamma 90.00
_cell_formula_units_Z 8
_cell_length_a 10.6420(2)
_cell_length_b 8.3077(2)
_cell_length_c 38.1238(8)
_cell_measurement_reflns_used 90546
_cell_measurement_temperature 150(2)
_cell_measurement_theta_max 27.48
_cell_measurement_theta_min 1.00
_cell_volume 3370.55(12)
_computing_cell_refinement 'DENZO-SMN (Otwinowski & Minor, 1996)'
_computing_data_collection 'COLLECT (Nonius, 2004)'
_computing_data_reduction
;
DENZO-SMN and COLLECT (Otwinowski & Minor, 1996)
;
_computing_molecular_graphics
;
ORTEP-III Version 1.08 (Farrugia, 2005)
;
_computing_publication_material
;
enCIFer: A program for viewing, editing and visualising CIFs. 
F. H. Allen, O. Johnson, G. P. Shields, B. R. Smith, M. Towler, 
J. Applied Cryst., 37, 331-334, 2004
;
_computing_structure_refinement 'SHELXL-97 (Sheldrick, 1997)'
_computing_structure_solution
;
SIR92
Altomare, A.; Burla, M. C.; Camalli, G.; Cascarano, G.; 
Giacovazzo, C.; Guagliardi, A.; Polidori, G. 
J. Appl. Cryst. 1994, 27, 435-436. 
;
_diffrn_ambient_temperature 150(2)
_diffrn_detector_area_resol_mean 9
_diffrn_measured_fraction_theta_full 0.998
_diffrn_measured_fraction_theta_max 0.998
_diffrn_measurement_device_type
;
Nonius KappaCCD area-detector diffractometer
;
_diffrn_measurement_method
;       
phi and omega scans to fill the asymmetric unit
;
_diffrn_radiation_detector 'CCD plate'
_diffrn_radiation_monochromator graphite
_diffrn_radiation_probe x-ray
_diffrn_radiation_source 'fine-focus sealed tube'
_diffrn_radiation_type MoK\a
_diffrn_radiation_wavelength 0.71073
_diffrn_reflns_av_R_equivalents 0.2175
_diffrn_reflns_av_sigmaI/netI 0.0933
_diffrn_reflns_limit_h_max 13
_diffrn_reflns_limit_h_min -13
_diffrn_reflns_limit_k_max 10
_diffrn_reflns_limit_k_min -9
_diffrn_reflns_limit_l_max 47
_diffrn_reflns_limit_l_min -47
_diffrn_reflns_number 22230
_diffrn_reflns_theta_full 26.00
_diffrn_reflns_theta_max 26.00
_diffrn_reflns_theta_min 2.87
_diffrn_standards_decay_% 0
_diffrn_standards_interval_count 0
_diffrn_standards_interval_time 0
_diffrn_standards_number 0
_exptl_absorpt_coefficient_mu 0.095
_exptl_absorpt_correction_type none
_exptl_crystal_colour colourless
_exptl_crystal_density_diffrn 1.334
_exptl_crystal_density_method 'not measured'
_exptl_crystal_description plate
_exptl_crystal_F_000 1424
_exptl_crystal_size_max 0.73
_exptl_crystal_size_mid 0.65
_exptl_crystal_size_min 0.04
_refine_diff_density_max 0.440
_refine_diff_density_min -0.491
_refine_diff_density_rms 0.119
_refine_ls_extinction_method none
_refine_ls_goodness_of_fit_ref 1.047
_refine_ls_hydrogen_treatment constr
_refine_ls_matrix_type full
_refine_ls_number_parameters 228
_refine_ls_number_reflns 3310
_refine_ls_number_restraints 0
_refine_ls_restrained_S_all 1.047
_refine_ls_R_factor_all 0.1283
_refine_ls_R_factor_gt 0.0872
_refine_ls_shift/su_max 0.000
_refine_ls_shift/su_mean 0.000
_refine_ls_structure_factor_coef Fsqd
_refine_ls_weighting_details 'calc w=1/[\s^2^(Fo^2^)+(0.1481P)^2^+0.2657P] where P=(Fo^2^+2Fc^2^)/3'
_refine_ls_weighting_scheme calc
_refine_ls_wR_factor_gt 0.2063
_refine_ls_wR_factor_ref 0.2456
_reflns_number_gt 2094
_reflns_number_total 3310
_reflns_threshold_expression >2sigma(I)
_cod_data_source_file jo800822p_si_004.cif
_cod_data_source_block ms407
_cod_database_code 4023786

loop_
_symmetry_equiv_pos_as_xyz
'x, y, z'
'-x+1/2, y+1/2, z'
'x, -y+1/2, z+1/2'
'-x+1/2, -y, z+1/2'
'-x, -y, -z'
'x-1/2, -y-1/2, -z'
'-x, y-1/2, -z-1/2'
'x-1/2, y, -z-1/2'

loop_
_atom_site_label
_atom_site_type_symbol
_atom_site_fract_x
_atom_site_fract_y
_atom_site_fract_z
_atom_site_U_iso_or_equiv
_atom_site_adp_type
_atom_site_occupancy
_atom_site_symmetry_multiplicity
_atom_site_calc_flag
_atom_site_refinement_flags
_atom_site_disorder_assembly
_atom_site_disorder_group
C1 C 0.6239(3) -0.0781(3) 0.30875(8) 0.0359(7) Uani 1 1 d . . .
C2 C 0.6722(3) 0.0116(4) 0.33980(8) 0.0390(7) Uani 1 1 d . . .
C5 C 0.4387(3) -0.1590(4) 0.34468(8) 0.0348(7) Uani 1 1 d . . .
H5 H 0.3479 -0.1734 0.3387 0.042 Uiso 1 1 calc R . .
C6 C 0.5155(3) -0.1724(3) 0.31144(8) 0.0352(7) Uani 1 1 d . . .
C7 C 0.4816(3) -0.2713(4) 0.28356(8) 0.0407(8) Uani 1 1 d . . .
H7 H 0.4094 -0.3379 0.2853 0.049 Uiso 1 1 calc R . .
C8 C 0.5530(3) -0.2727(4) 0.25328(9) 0.0462(8) Uani 1 1 d . . .
H8 H 0.5290 -0.3401 0.2343 0.055 Uiso 1 1 calc R . .
C9 C 0.6589(3) -0.1771(4) 0.25026(8) 0.0477(8) Uani 1 1 d . . .
H9 H 0.7061 -0.1771 0.2291 0.057 Uiso 1 1 calc R . .
C10 C 0.6959(3) -0.0814(4) 0.27813(8) 0.0435(8) Uani 1 1 d . . .
H10 H 0.7701 -0.0181 0.2764 0.052 Uiso 1 1 calc R . .
C31 C 0.6141(3) 0.0589(3) 0.40300(8) 0.0396(8) Uani 1 1 d . . .
C32 C 0.7323(3) 0.0284(4) 0.41634(9) 0.0472(9) Uani 1 1 d . . .
H32 H 0.7978 -0.0051 0.4011 0.057 Uiso 1 1 calc R . .
C33 C 0.7559(4) 0.0463(5) 0.45175(9) 0.0575(10) Uani 1 1 d . . .
H33 H 0.8374 0.0243 0.4607 0.069 Uiso 1 1 calc R . .
C34 C 0.6621(4) 0.0956(5) 0.47400(9) 0.0593(10) Uani 1 1 d . . .
H34 H 0.6788 0.1090 0.4983 0.071 Uiso 1 1 calc R . .
C35 C 0.5441(4) 0.1256(5) 0.46098(9) 0.0550(10) Uani 1 1 d . . .
H35 H 0.4792 0.1595 0.4764 0.066 Uiso 1 1 calc R . .
C36 C 0.5184(3) 0.1070(4) 0.42549(9) 0.0465(8) Uani 1 1 d . . .
H36 H 0.4364 0.1270 0.4167 0.056 Uiso 1 1 calc R . .
C41 C 0.3916(3) 0.1296(4) 0.34220(8) 0.0365(7) Uani 1 1 d . . .
C42 C 0.4430(3) 0.2965(4) 0.34591(9) 0.0427(8) Uani 1 1 d . . .
H42A H 0.4646 0.3166 0.3705 0.051 Uiso 1 1 calc R . .
H42B H 0.3796 0.3746 0.3383 0.051 Uiso 1 1 calc R . .
H42C H 0.5184 0.3077 0.3314 0.051 Uiso 1 1 calc R . .
C51 C 0.4764(3) -0.2862(4) 0.37146(8) 0.0381(7) Uani 1 1 d . . .
H51A H 0.4853 -0.3908 0.3593 0.046 Uiso 1 1 calc R . .
H51B H 0.5597 -0.2574 0.3812 0.046 Uiso 1 1 calc R . .
C52 C 0.3853(3) -0.3059(4) 0.40126(8) 0.0376(7) Uani 1 1 d . . .
C54 C 0.3505(4) -0.4540(5) 0.45325(9) 0.0558(10) Uani 1 1 d . . .
H54A H 0.3944 -0.5279 0.4691 0.067 Uiso 1 1 calc R . .
H54B H 0.2736 -0.5052 0.4446 0.067 Uiso 1 1 calc R . .
H54C H 0.3289 -0.3551 0.4659 0.067 Uiso 1 1 calc R . .
N3 N 0.5851(2) 0.0357(3) 0.36646(6) 0.0365(6) Uani 1 1 d . . .
N4 N 0.4581(2) 0.0050(3) 0.35802(6) 0.0349(6) Uani 1 1 d . . .
O21 O 0.7809(2) 0.0553(3) 0.34251(6) 0.0527(7) Uani 1 1 d . . .
O42 O 0.29382(19) 0.1000(3) 0.32682(6) 0.0414(6) Uani 1 1 d . . .
O52 O 0.2861(2) -0.2398(3) 0.40467(6) 0.0513(7) Uani 1 1 d . . .
O53 O 0.4311(2) -0.4152(3) 0.42403(6) 0.0510(7) Uani 1 1 d . . .

loop_
_atom_site_aniso_label
_atom_site_aniso_U_11
_atom_site_aniso_U_22
_atom_site_aniso_U_33
_atom_site_aniso_U_23
_atom_site_aniso_U_13
_atom_site_aniso_U_12
C1 0.0313(16) 0.0371(16) 0.0392(16) 0.0022(12) -0.0011(13) 0.0004(13)
C2 0.0349(17) 0.0371(17) 0.0449(18) 0.0012(13) -0.0021(14) -0.0052(14)
C5 0.0308(15) 0.0297(16) 0.0438(18) -0.0023(12) -0.0010(13) -0.0010(12)
C6 0.0338(16) 0.0316(16) 0.0403(17) 0.0014(12) -0.0020(13) 0.0015(13)
C7 0.0406(18) 0.0369(17) 0.0446(18) -0.0023(14) -0.0040(15) 0.0016(14)
C8 0.049(2) 0.0440(19) 0.0454(19) -0.0070(15) -0.0016(16) 0.0025(16)
C9 0.049(2) 0.056(2) 0.0381(18) 0.0021(15) 0.0051(15) 0.0080(17)
C10 0.0380(17) 0.0439(18) 0.0487(19) 0.0049(15) -0.0014(15) 0.0006(15)
C31 0.0434(18) 0.0323(16) 0.0429(18) 0.0032(13) -0.0026(14) -0.0048(14)
C32 0.0426(19) 0.053(2) 0.0458(19) 0.0035(15) -0.0047(15) 0.0001(16)
C33 0.051(2) 0.074(3) 0.048(2) 0.0061(18) -0.0123(18) -0.002(2)
C34 0.068(3) 0.065(2) 0.044(2) 0.0005(17) -0.0116(19) 0.005(2)
C35 0.068(3) 0.056(2) 0.0409(19) -0.0028(16) -0.0010(17) 0.0067(19)
C36 0.047(2) 0.0471(19) 0.0455(19) 0.0004(15) -0.0033(16) 0.0037(16)
C41 0.0361(17) 0.0348(17) 0.0385(16) -0.0018(13) 0.0048(13) 0.0034(13)
C42 0.048(2) 0.0303(17) 0.0493(19) 0.0019(13) -0.0030(15) 0.0020(14)
C51 0.0404(18) 0.0297(16) 0.0442(18) 0.0011(12) 0.0046(14) 0.0003(13)
C52 0.0369(18) 0.0328(16) 0.0430(18) -0.0030(12) -0.0023(14) -0.0003(14)
C54 0.061(2) 0.064(2) 0.0426(19) 0.0095(16) 0.0084(17) -0.0034(19)
N3 0.0336(14) 0.0342(14) 0.0417(14) -0.0015(10) -0.0030(11) -0.0034(11)
N4 0.0305(14) 0.0310(14) 0.0431(14) -0.0005(11) -0.0012(11) -0.0016(11)
O21 0.0376(13) 0.0685(17) 0.0519(15) -0.0024(12) -0.0005(11) -0.0099(11)
O42 0.0367(12) 0.0390(12) 0.0486(13) -0.0018(10) -0.0055(10) 0.0026(10)
O52 0.0456(14) 0.0570(15) 0.0513(15) 0.0049(11) 0.0092(11) 0.0057(12)
O53 0.0529(14) 0.0525(15) 0.0474(14) 0.0125(11) 0.0083(11) 0.0053(11)

loop_
_atom_type_symbol
_atom_type_description
_atom_type_scat_dispersion_real
_atom_type_scat_dispersion_imag
_atom_type_scat_source
C C 0.0033 0.0016 'International Tables Vol C Tables 4.2.6.8 and 6.1.1.4'
H H 0.0000 0.0000 'International Tables Vol C Tables 4.2.6.8 and 6.1.1.4'
N N 0.0061 0.0033 'International Tables Vol C Tables 4.2.6.8 and 6.1.1.4'
O O 0.0106 0.0060 'International Tables Vol C Tables 4.2.6.8 and 6.1.1.4'

loop_
_geom_angle_atom_site_label_1
_geom_angle_atom_site_label_2
_geom_angle_atom_site_label_3
_geom_angle
_geom_angle_site_symmetry_1
_geom_angle_site_symmetry_3
_geom_angle_publ_flag
C10 C1 C6 120.2(3) . . ?
C10 C1 C2 118.9(3) . . ?
C6 C1 C2 120.5(3) . . ?
O21 C2 N3 122.0(3) . . ?
O21 C2 C1 123.0(3) . . ?
N3 C2 C1 115.0(2) . . ?
N4 C5 C6 106.4(2) . . ?
N4 C5 C51 112.0(2) . . ?
C6 C5 C51 111.7(2) . . ?
N4 C5 H5 108.9 . . ?
C6 C5 H5 108.9 . . ?
C51 C5 H5 108.9 . . ?
C7 C6 C1 119.3(3) . . ?
C7 C6 C5 123.0(3) . . ?
C1 C6 C5 117.8(3) . . ?
C8 C7 C6 120.1(3) . . ?
C8 C7 H7 120.0 . . ?
C6 C7 H7 120.0 . . ?
C7 C8 C9 120.8(3) . . ?
C7 C8 H8 119.6 . . ?
C9 C8 H8 119.6 . . ?
C8 C9 C10 119.9(3) . . ?
C8 C9 H9 120.1 . . ?
C10 C9 H9 120.1 . . ?
C9 C10 C1 119.7(3) . . ?
C9 C10 H10 120.1 . . ?
C1 C10 H10 120.1 . . ?
C32 C31 C36 119.6(3) . . ?
C32 C31 N3 121.8(3) . . ?
C36 C31 N3 118.6(3) . . ?
C31 C32 C33 120.4(3) . . ?
C31 C32 H32 119.8 . . ?
C33 C32 H32 119.8 . . ?
C34 C33 C32 120.3(4) . . ?
C34 C33 H33 119.9 . . ?
C32 C33 H33 119.9 . . ?
C33 C34 C35 119.7(3) . . ?
C33 C34 H34 120.1 . . ?
C35 C34 H34 120.1 . . ?
C34 C35 C36 120.8(4) . . ?
C34 C35 H35 119.6 . . ?
C36 C35 H35 119.6 . . ?
C35 C36 C31 119.3(3) . . ?
C35 C36 H36 120.4 . . ?
C31 C36 H36 120.4 . . ?
O42 C41 N4 119.5(3) . . ?
O42 C41 C42 122.9(3) . . ?
N4 C41 C42 117.5(3) . . ?
C41 C42 H42A 109.5 . . ?
C41 C42 H42B 109.5 . . ?
H42A C42 H42B 109.5 . . ?
C41 C42 H42C 109.5 . . ?
H42A C42 H42C 109.5 . . ?
H42B C42 H42C 109.5 . . ?
C52 C51 C5 114.4(2) . . ?
C52 C51 H51A 108.7 . . ?
C5 C51 H51A 108.7 . . ?
C52 C51 H51B 108.7 . . ?
C5 C51 H51B 108.7 . . ?
H51A C51 H51B 107.6 . . ?
O52 C52 O53 123.9(3) . . ?
O52 C52 C51 127.0(3) . . ?
O53 C52 C51 109.1(3) . . ?
O53 C54 H54A 109.5 . . ?
O53 C54 H54B 109.5 . . ?
H54A C54 H54B 109.5 . . ?
O53 C54 H54C 109.5 . . ?
H54A C54 H54C 109.5 . . ?
H54B C54 H54C 109.5 . . ?
C2 N3 N4 116.5(2) . . ?
C2 N3 C31 125.7(3) . . ?
N4 N3 C31 116.7(2) . . ?
C41 N4 N3 116.8(2) . . ?
C41 N4 C5 117.9(2) . . ?
N3 N4 C5 112.4(2) . . ?
C52 O53 C54 115.7(3) . . ?

loop_
_geom_bond_atom_site_label_1
_geom_bond_atom_site_label_2
_geom_bond_distance
_geom_bond_site_symmetry_2
_geom_bond_publ_flag
C1 C10 1.397(4) . ?
C1 C6 1.398(4) . ?
C1 C2 1.491(4) . ?
C2 O21 1.216(3) . ?
C2 N3 1.390(4) . ?
C5 N4 1.469(4) . ?
C5 C6 1.511(4) . ?
C5 C51 1.523(4) . ?
C5 H5 1.0000 . ?
C6 C7 1.391(4) . ?
C7 C8 1.382(4) . ?
C7 H7 0.9500 . ?
C8 C9 1.384(5) . ?
C8 H8 0.9500 . ?
C9 C10 1.384(5) . ?
C9 H9 0.9500 . ?
C10 H10 0.9500 . ?
C31 C32 1.380(4) . ?
C31 C36 1.389(5) . ?
C31 N3 1.440(4) . ?
C32 C33 1.381(5) . ?
C32 H32 0.9500 . ?
C33 C34 1.372(5) . ?
C33 H33 0.9500 . ?
C34 C35 1.374(5) . ?
C34 H34 0.9500 . ?
C35 C36 1.389(5) . ?
C35 H35 0.9500 . ?
C36 H36 0.9500 . ?
C41 O42 1.219(3) . ?
C41 N4 1.391(4) . ?
C41 C42 1.498(4) . ?
C42 H42A 0.9800 . ?
C42 H42B 0.9800 . ?
C42 H42C 0.9800 . ?
C51 C52 1.502(4) . ?
C51 H51A 0.9900 . ?
C51 H51B 0.9900 . ?
C52 O52 1.198(3) . ?
C52 O53 1.347(4) . ?
C54 O53 1.442(4) . ?
C54 H54A 0.9800 . ?
C54 H54B 0.9800 . ?
C54 H54C 0.9800 . ?
N3 N4 1.413(3) . ?

loop_
_geom_torsion_atom_site_label_1
_geom_torsion_atom_site_label_2
_geom_torsion_atom_site_label_3
_geom_torsion_atom_site_label_4
_geom_torsion
_geom_torsion_site_symmetry_1
_geom_torsion_site_symmetry_2
_geom_torsion_site_symmetry_3
_geom_torsion_site_symmetry_4
_geom_torsion_publ_flag
C10 C1 C2 O21 -15.0(5) . . . . ?
C6 C1 C2 O21 157.8(3) . . . . ?
C10 C1 C2 N3 167.8(3) . . . . ?
C6 C1 C2 N3 -19.4(4) . . . . ?
C10 C1 C6 C7 1.1(4) . . . . ?
C2 C1 C6 C7 -171.6(3) . . . . ?
C10 C1 C6 C5 -177.7(3) . . . . ?
C2 C1 C6 C5 9.5(4) . . . . ?
N4 C5 C6 C7 -149.7(3) . . . . ?
C51 C5 C6 C7 87.8(3) . . . . ?
N4 C5 C6 C1 29.1(3) . . . . ?
C51 C5 C6 C1 -93.4(3) . . . . ?
C1 C6 C7 C8 -1.6(4) . . . . ?
C5 C6 C7 C8 177.2(3) . . . . ?
C6 C7 C8 C9 0.3(5) . . . . ?
C7 C8 C9 C10 1.5(5) . . . . ?
C8 C9 C10 C1 -2.0(5) . . . . ?
C6 C1 C10 C9 0.7(5) . . . . ?
C2 C1 C10 C9 173.5(3) . . . . ?
C36 C31 C32 C33 -0.4(5) . . . . ?
N3 C31 C32 C33 -177.6(3) . . . . ?
C31 C32 C33 C34 -0.4(6) . . . . ?
C32 C33 C34 C35 0.7(6) . . . . ?
C33 C34 C35 C36 -0.2(6) . . . . ?
C34 C35 C36 C31 -0.6(5) . . . . ?
C32 C31 C36 C35 0.9(5) . . . . ?
N3 C31 C36 C35 178.2(3) . . . . ?
N4 C5 C51 C52 74.6(3) . . . . ?
C6 C5 C51 C52 -166.2(2) . . . . ?
C5 C51 C52 O52 4.5(5) . . . . ?
C5 C51 C52 O53 -177.1(3) . . . . ?
O21 C2 N3 N4 169.6(3) . . . . ?
C1 C2 N3 N4 -13.3(4) . . . . ?
O21 C2 N3 C31 -22.9(5) . . . . ?
C1 C2 N3 C31 154.2(3) . . . . ?
C32 C31 N3 C2 -12.9(4) . . . . ?
C36 C31 N3 C2 169.8(3) . . . . ?
C32 C31 N3 N4 154.6(3) . . . . ?
C36 C31 N3 N4 -22.7(4) . . . . ?
O42 C41 N4 N3 162.4(3) . . . . ?
C42 C41 N4 N3 -19.3(4) . . . . ?
O42 C41 N4 C5 23.7(4) . . . . ?
C42 C41 N4 C5 -158.0(3) . . . . ?
C2 N3 N4 C41 -84.9(3) . . . . ?
C31 N3 N4 C41 106.5(3) . . . . ?
C2 N3 N4 C5 56.0(3) . . . . ?
C31 N3 N4 C5 -112.7(3) . . . . ?
C6 C5 N4 C41 78.7(3) . . . . ?
C51 C5 N4 C41 -159.1(2) . . . . ?
C6 C5 N4 N3 -61.7(3) . . . . ?
C51 C5 N4 N3 60.5(3) . . . . ?
O52 C52 O53 C54 1.8(4) . . . . ?
C51 C52 O53 C54 -176.7(3) . . . . ?
